data_2219271
loop_
_publ_author_name
'Hu, Yu'
'Sun, XiaoXia'
'Guo, Ying'
'Yao, Hua'

_publ_section_title
;
 <i>cis</i>-3-(<i>tert</i>-Butoxycarbonylamino)cyclohexanecarboxylic
 acid
;
_journal_coeditor_code BT2775
_journal_issue 9
_journal_name_full 'Acta Crystallographica Section E'
_journal_page_first o1847
_journal_paper_doi 10.1107/S1600536808027098
_journal_volume 64
_journal_year 2008
_chemical_formula_iupac 'C12 H21 N O4'
_chemical_formula_moiety 'C12 H21 N O4'
_chemical_formula_sum 'C12 H21 N O4'
_chemical_formula_weight 243.30
_chemical_melting_point 409
_chemical_name_systematic
;
<i>cis</i>-3-(<i>tert</i>-Butoxycarbonylamino)cyclohexanecarboxylic acid
;
_space_group_IT_number 2
_symmetry_cell_setting triclinic
_symmetry_space_group_name_Hall '-P 1'
_symmetry_space_group_name_H-M 'P -1'
_atom_sites_solution_hydrogens geom
_atom_sites_solution_primary direct
_atom_sites_solution_secondary difmap
_audit_creation_method SHELXL-97
_cell_angle_alpha 85.64(2)
_cell_angle_beta 88.68(2)
_cell_angle_gamma 88.51(2)
_cell_formula_units_Z 4
_cell_length_a 5.8540(10)
_cell_length_b 10.000(2)
_cell_length_c 23.014(5)
_cell_measurement_reflns_used 29
_cell_measurement_temperature 296(2)
_cell_measurement_theta_max 13.89
_cell_measurement_theta_min 4.12
_cell_volume 1342.6(5)
_computing_cell_refinement 'SMART (Bruker, 1999)'
_computing_data_collection 'SMART (Bruker, 1999)'
_computing_data_reduction 'SAINT-Plus (Bruker, 1999)'
_computing_molecular_graphics 'SHELXL97 (Sheldrick, 2008)'
_computing_publication_material 'SHELXTL (Sheldrick, 2008)'
_computing_structure_refinement 'SHELXL97 (Sheldrick, 2008)'
_computing_structure_solution 'SHELXS97 (Sheldrick, 2008)'
_diffrn_ambient_temperature 293(2)
_diffrn_measured_fraction_theta_full 1.000
_diffrn_measured_fraction_theta_max 1.000
_diffrn_measurement_device_type 'Bruker SMART 1K area-detector diffractometer'
_diffrn_measurement_method 'phi and omega scans'
_diffrn_radiation_monochromator graphite
_diffrn_radiation_source 'fine-focus sealed tube'
_diffrn_radiation_type MoK\a
_diffrn_radiation_wavelength 0.71073
_diffrn_reflns_av_R_equivalents 0.0174
_diffrn_reflns_av_sigmaI/netI 0.0654
_diffrn_reflns_limit_h_max 7
_diffrn_reflns_limit_h_min 0
_diffrn_reflns_limit_k_max 11
_diffrn_reflns_limit_k_min -11
_diffrn_reflns_limit_l_max 27
_diffrn_reflns_limit_l_min -27
_diffrn_reflns_number 5514
_diffrn_reflns_theta_full 25.25
_diffrn_reflns_theta_max 25.25
_diffrn_reflns_theta_min 1.78
_diffrn_standards_number 0
_exptl_absorpt_coefficient_mu 0.090
_exptl_absorpt_correction_T_max 0.9210
_exptl_absorpt_correction_T_min 0.7671
_exptl_absorpt_correction_type multi-scan
_exptl_absorpt_process_details '(SADABS; Sheldrick, 1996)'
_exptl_crystal_colour colorless
_exptl_crystal_density_diffrn 1.204
_exptl_crystal_density_method 'not measured'
_exptl_crystal_description block
_exptl_crystal_F_000 528
_exptl_crystal_size_max 0.56
_exptl_crystal_size_mid 0.46
_exptl_crystal_size_min 0.20
_refine_diff_density_max 0.224
_refine_diff_density_min -0.174
_refine_ls_extinction_coef 0.0098(13)
_refine_ls_extinction_expression Fc^*^=kFc[1+0.001xFc^2^\l^3^/sin(2\q)]^-1/4^
_refine_ls_extinction_method SHELXL
_refine_ls_goodness_of_fit_ref 0.814
_refine_ls_hydrogen_treatment mixed
_refine_ls_matrix_type full
_refine_ls_number_parameters 324
_refine_ls_number_reflns 4822
_refine_ls_number_restraints 2
_refine_ls_restrained_S_all 0.814
_refine_ls_R_factor_all 0.0925
_refine_ls_R_factor_gt 0.0444
_refine_ls_shift/su_max 0.000
_refine_ls_shift/su_mean 0.000
_refine_ls_structure_factor_coef Fsqd
_refine_ls_weighting_details 'calc w=1/[\s^2^(Fo^2^)+(0.0564P)^2^] where P=(Fo^2^+2Fc^2^)/3'
_refine_ls_weighting_scheme calc
_refine_ls_wR_factor_gt 0.0978
_refine_ls_wR_factor_ref 0.1092
_reflns_number_gt 2483
_reflns_number_total 4822
_reflns_threshold_expression I>2\s(I)
_cod_data_source_file bt2775.cif
_cod_data_source_block I
_cod_depositor_comments
;
The following automatic conversions were performed:
'_symmetry_cell_setting' value 'Triclinic' changed to 'triclinic'
according to '/home/saulius/struct/CIF-dictionaries/cif_core.dic'
dictionary named 'cif_core.dic' version 2.4.1 from 2010-06-29.

Automatic conversion script
Id: cif_fix_enum 1527 2010-12-29 10:47:43Z saulius 

The following automatic conversions were performed:

'_symmetry_cell_setting' value 'Triclinic' changed to 'triclinic'
according to /home/saulius/struct/CIF-dictionaries/cif_core.dic
dictionary named 'cif_core.dic' version 2.4.1 from 2010-06-29.

Automatic conversion script
Id: cif_fix_values 1715 2011-07-08 13:25:40Z adriana 
;
_cod_original_cell_volume 1342.6(4)
_cod_database_code 2219271
_cod_database_fobs_code 2219271

loop_
_symmetry_equiv_pos_as_xyz
'x, y, z'
'-x, -y, -z'

loop_
_atom_site_type_symbol
_atom_site_label
_atom_site_fract_x
_atom_site_fract_y
_atom_site_fract_z
_atom_site_U_iso_or_equiv
_atom_site_adp_type
_atom_site_calc_flag
_atom_site_refinement_flags
_atom_site_occupancy
O O1 0.6276(3) 0.87356(14) 0.15126(6) 0.0548(5) Uani d . 1
O O2 0.5946(3) 1.03347(15) 0.21599(7) 0.0620(5) Uani d . 1
O O3 0.6134(3) 0.64184(19) 0.45997(9) 0.0823(6) Uani d . 1
H H3 0.6355 0.5778 0.4838 0.099 Uiso calc R 1
O O4 0.2737(3) 0.55582(18) 0.46040(8) 0.0797(6) Uani d . 1
N N1 0.4694(4) 0.82327(18) 0.23756(7) 0.0481(5) Uani d D 1
C C1 0.4318(4) 0.7291(2) 0.33857(8) 0.0408(5) Uani d . 1
H H1C 0.5960 0.7136 0.3392 0.049 Uiso calc R 1
H H1B 0.3623 0.6490 0.3265 0.049 Uiso calc R 1
C C2 0.3427(4) 0.7572(2) 0.39994(8) 0.0384(5) Uani d . 1
H H2 0.4183 0.8372 0.4113 0.046 Uiso calc R 1
C C3 0.0867(4) 0.7873(2) 0.39991(9) 0.0467(6) Uani d . 1
H H3A 0.0069 0.7080 0.3906 0.056 Uiso calc R 1
H H3B 0.0358 0.8099 0.4384 0.056 Uiso calc R 1
C C4 0.0288(4) 0.9027(2) 0.35566(10) 0.0525(6) Uani d . 1
H H4A 0.0938 0.9843 0.3677 0.063 Uiso calc R 1
H H4B -0.1358 0.9160 0.3546 0.063 Uiso calc R 1
C C5 0.1199(4) 0.8768(2) 0.29489(9) 0.0536(6) Uani d . 1
H H5A 0.0424 0.8011 0.2810 0.064 Uiso calc R 1
H H5B 0.0880 0.9547 0.2684 0.064 Uiso calc R 1
C C6 0.3752(4) 0.8474(2) 0.29527(8) 0.0403(5) Uani d . 1
H H6 0.4493 0.9263 0.3083 0.048 Uiso calc R 1
C C7 0.5654(4) 0.9200(2) 0.20301(9) 0.0437(6) Uani d . 1
C C8 0.7620(4) 0.9548(2) 0.10769(9) 0.0483(6) Uani d . 1
C C9 0.6330(5) 1.0795(3) 0.08659(11) 0.0732(8) Uani d . 1
H H9A 0.4824 1.0567 0.0756 0.088 Uiso calc R 1
H H9B 0.7120 1.1221 0.0535 0.088 Uiso calc R 1
H H9C 0.6216 1.1397 0.1171 0.088 Uiso calc R 1
C C10 0.7906(6) 0.8626(3) 0.05895(11) 0.0877(10) Uani d . 1
H H10A 0.8705 0.7819 0.0729 0.105 Uiso calc R 1
H H10B 0.8766 0.9066 0.0273 0.105 Uiso calc R 1
H H10C 0.6430 0.8408 0.0456 0.105 Uiso calc R 1
C C11 0.9874(5) 0.9845(3) 0.13189(13) 0.0946(11) Uani d . 1
H H11A 0.9663 1.0492 0.1604 0.114 Uiso calc R 1
H H11B 1.0866 1.0200 0.1010 0.114 Uiso calc R 1
H H11C 1.0546 0.9036 0.1499 0.114 Uiso calc R 1
C C12 0.4076(4) 0.6421(2) 0.44293(9) 0.0414(5) Uani d . 1
O O5 0.3565(3) 0.37430(14) 0.15151(6) 0.0550(5) Uani d . 1
O O6 0.3842(3) 0.53682(15) 0.21453(6) 0.0597(5) Uani d . 1
O O7 0.3647(3) 0.1116(2) 0.44631(8) 0.0765(6) Uani d . 1
H H7 0.3445 0.0571 0.4743 0.092 Uiso calc R 1
O O8 0.7245(3) 0.08103(17) 0.47100(7) 0.0692(5) Uani d . 1
N N2 0.5105(3) 0.32454(17) 0.23698(7) 0.0458(5) Uani d D 1
C C13 0.5512(4) 0.2287(2) 0.33700(8) 0.0401(5) Uani d . 1
H H13A 0.6327 0.1504 0.3240 0.048 Uiso calc R 1
H H13B 0.3892 0.2102 0.3385 0.048 Uiso calc R 1
C C14 0.6306(4) 0.2564(2) 0.39808(8) 0.0382(5) Uani d . 1
H H14 0.5424 0.3347 0.4100 0.046 Uiso calc R 1
C C15 0.8821(4) 0.2927(2) 0.39721(9) 0.0477(6) Uani d . 1
H H15A 0.9757 0.2159 0.3873 0.057 Uiso calc R 1
H H15B 0.9243 0.3159 0.4356 0.057 Uiso calc R 1
C C16 0.9262(4) 0.4108(2) 0.35278(10) 0.0543(6) Uani d . 1
H H16A 0.8474 0.4902 0.3656 0.065 Uiso calc R 1
H H16B 1.0886 0.4280 0.3507 0.065 Uiso calc R 1
C C17 0.8453(4) 0.3842(2) 0.29241(9) 0.0536(6) Uani d . 1
H H17A 0.8678 0.4634 0.2660 0.064 Uiso calc R 1
H H17B 0.9358 0.3110 0.2777 0.064 Uiso calc R 1
C C18 0.5954(4) 0.3489(2) 0.29415(8) 0.0395(5) Uani d . 1
H H18 0.5081 0.4256 0.3080 0.047 Uiso calc R 1
C C19 0.4147(4) 0.4221(2) 0.20222(9) 0.0426(6) Uani d . 1
C C20 0.2250(4) 0.4572(2) 0.10807(9) 0.0482(6) Uani d . 1
C C21 0.3591(5) 0.5763(3) 0.08456(11) 0.0705(8) Uani d . 1
H H21A 0.3771 0.6359 0.1148 0.085 Uiso calc R 1
H H21B 0.2791 0.6225 0.0528 0.085 Uiso calc R 1
H H21C 0.5069 0.5465 0.0710 0.085 Uiso calc R 1
C C22 0.1969(6) 0.3620(3) 0.06073(11) 0.0893(10) Uani d . 1
H H22A 0.3447 0.3347 0.0463 0.107 Uiso calc R 1
H H22B 0.1117 0.4065 0.0294 0.107 Uiso calc R 1
H H22C 0.1164 0.2845 0.0764 0.107 Uiso calc R 1
C C23 -0.0011(5) 0.4961(3) 0.13346(12) 0.0863(10) Uani d . 1
H H23A -0.0716 0.4182 0.1522 0.104 Uiso calc R 1
H H23B -0.0972 0.5346 0.1030 0.104 Uiso calc R 1
H H23C 0.0198 0.5607 0.1616 0.104 Uiso calc R 1
C C24 0.5776(4) 0.1408(2) 0.44197(9) 0.0426(6) Uani d . 1
H H1A 0.452(4) 0.7445(12) 0.2264(9) 0.048(7) Uiso d D 1
H H2A 0.522(3) 0.2460(12) 0.2249(8) 0.039(6) Uiso d D 1

loop_
_atom_site_aniso_label
_atom_site_aniso_U_11
_atom_site_aniso_U_22
_atom_site_aniso_U_33
_atom_site_aniso_U_12
_atom_site_aniso_U_13
_atom_site_aniso_U_23
O1 0.0864(13) 0.0413(9) 0.0361(9) -0.0087(8) 0.0145(8) -0.0006(7)
O2 0.1046(15) 0.0365(9) 0.0447(10) -0.0099(9) 0.0104(9) -0.0030(8)
O3 0.0604(13) 0.0895(15) 0.0894(15) -0.0081(11) -0.0195(11) 0.0498(11)
O4 0.0745(14) 0.0736(13) 0.0854(14) -0.0219(11) -0.0229(10) 0.0437(11)
N1 0.0844(16) 0.0307(11) 0.0288(10) -0.0057(10) 0.0068(9) -0.0015(9)
C1 0.0493(14) 0.0388(12) 0.0334(12) 0.0036(10) 0.0013(10) 0.0006(9)
C2 0.0499(14) 0.0344(11) 0.0305(11) -0.0003(10) -0.0030(10) 0.0003(9)
C3 0.0507(15) 0.0479(14) 0.0408(13) 0.0026(11) 0.0020(11) -0.0007(11)
C4 0.0536(16) 0.0525(14) 0.0504(14) 0.0098(12) -0.0034(12) 0.0003(12)
C5 0.0667(18) 0.0530(15) 0.0399(14) 0.0098(13) -0.0113(12) 0.0041(11)
C6 0.0584(16) 0.0356(12) 0.0266(11) 0.0001(11) -0.0007(10) -0.0006(9)
C7 0.0648(17) 0.0345(13) 0.0313(12) 0.0029(11) -0.0034(11) 0.0006(10)
C8 0.0589(16) 0.0491(14) 0.0350(12) -0.0040(12) 0.0051(11) 0.0082(11)
C9 0.087(2) 0.0726(18) 0.0554(16) 0.0072(16) 0.0048(15) 0.0203(14)
C10 0.139(3) 0.073(2) 0.0496(17) -0.0045(19) 0.0331(17) -0.0041(15)
C11 0.066(2) 0.142(3) 0.071(2) -0.012(2) -0.0066(16) 0.028(2)
C12 0.0492(16) 0.0454(14) 0.0294(12) -0.0024(12) -0.0003(11) -0.0003(10)
O5 0.0900(13) 0.0407(9) 0.0344(9) 0.0082(8) -0.0216(8) -0.0015(7)
O6 0.1010(14) 0.0325(9) 0.0460(10) 0.0044(9) -0.0174(9) -0.0025(7)
O7 0.0646(13) 0.0912(15) 0.0673(13) -0.0167(11) -0.0103(10) 0.0429(10)
O8 0.0616(12) 0.0802(12) 0.0598(11) 0.0021(10) -0.0067(9) 0.0342(10)
N2 0.0777(15) 0.0305(11) 0.0291(10) 0.0044(10) -0.0097(9) -0.0011(9)
C13 0.0491(14) 0.0377(12) 0.0334(12) -0.0032(10) -0.0063(10) 0.0011(9)
C14 0.0526(15) 0.0335(11) 0.0281(11) -0.0002(10) -0.0027(10) 0.0006(9)
C15 0.0576(16) 0.0470(14) 0.0385(13) -0.0052(11) -0.0095(11) 0.0003(10)
C16 0.0569(16) 0.0544(15) 0.0516(15) -0.0155(12) -0.0063(12) 0.0035(12)
C17 0.0651(18) 0.0549(15) 0.0389(13) -0.0094(13) 0.0045(12) 0.0093(11)
C18 0.0570(15) 0.0332(11) 0.0281(11) 0.0003(10) -0.0029(10) -0.0002(9)
C19 0.0587(16) 0.0353(13) 0.0333(12) -0.0016(11) -0.0043(11) 0.0008(10)
C20 0.0588(16) 0.0518(14) 0.0322(12) 0.0036(12) -0.0077(11) 0.0098(11)
C21 0.078(2) 0.0773(19) 0.0532(16) -0.0065(16) -0.0084(14) 0.0206(14)
C22 0.138(3) 0.076(2) 0.0557(18) 0.0055(19) -0.0464(18) -0.0007(15)
C23 0.063(2) 0.125(3) 0.0653(19) 0.0061(18) -0.0004(15) 0.0247(18)
C24 0.0528(16) 0.0483(14) 0.0265(11) -0.0041(12) -0.0032(11) -0.0007(10)

loop_
_atom_type_symbol
_atom_type_description
_atom_type_scat_dispersion_real
_atom_type_scat_dispersion_imag
_atom_type_scat_source
C C 0.0033 0.0016 'International Tables Vol C Tables 4.2.6.8 and 6.1.1.4'
H H 0.0000 0.0000 'International Tables Vol C Tables 4.2.6.8 and 6.1.1.4'
N N 0.0061 0.0033 'International Tables Vol C Tables 4.2.6.8 and 6.1.1.4'
O O 0.0106 0.0060 'International Tables Vol C Tables 4.2.6.8 and 6.1.1.4'

loop_
_geom_angle_atom_site_label_1
_geom_angle_atom_site_label_2
_geom_angle_atom_site_label_3
_geom_angle
C7 O1 C8 121.42(16)
C12 O3 H3 109.5
C7 N1 C6 122.03(18)
C7 N1 H1A 122.0(15)
C6 N1 H1A 115.9(15)
C6 C1 C2 110.34(16)
C6 C1 H1C 109.6
C2 C1 H1C 109.6
C6 C1 H1B 109.6
C2 C1 H1B 109.6
H1C C1 H1B 108.1
C12 C2 C3 112.57(18)
C12 C2 C1 109.99(16)
C3 C2 C1 110.88(17)
C12 C2 H2 107.7
C3 C2 H2 107.7
C1 C2 H2 107.7
C4 C3 C2 110.80(18)
C4 C3 H3A 109.5
C2 C3 H3A 109.5
C4 C3 H3B 109.5
C2 C3 H3B 109.5
H3A C3 H3B 108.1
C3 C4 C5 111.78(18)
C3 C4 H4A 109.3
C5 C4 H4A 109.3
C3 C4 H4B 109.3
C5 C4 H4B 109.3
H4A C4 H4B 107.9
C6 C5 C4 111.06(18)
C6 C5 H5A 109.4
C4 C5 H5A 109.4
C6 C5 H5B 109.4
C4 C5 H5B 109.4
H5A C5 H5B 108.0
N1 C6 C5 112.69(18)
N1 C6 C1 110.26(16)
C5 C6 C1 110.66(18)
N1 C6 H6 107.7
C5 C6 H6 107.7
C1 C6 H6 107.7
O2 C7 N1 125.2(2)
O2 C7 O1 124.5(2)
N1 C7 O1 110.26(18)
O1 C8 C11 109.95(19)
O1 C8 C9 111.3(2)
C11 C8 C9 112.2(2)
O1 C8 C10 102.23(18)
C11 C8 C10 111.0(2)
C9 C8 C10 109.7(2)
C8 C9 H9A 109.5
C8 C9 H9B 109.5
H9A C9 H9B 109.5
C8 C9 H9C 109.5
H9A C9 H9C 109.5
H9B C9 H9C 109.5
C8 C10 H10A 109.5
C8 C10 H10B 109.5
H10A C10 H10B 109.5
C8 C10 H10C 109.5
H10A C10 H10C 109.5
H10B C10 H10C 109.5
C8 C11 H11A 109.5
C8 C11 H11B 109.5
H11A C11 H11B 109.5
C8 C11 H11C 109.5
H11A C11 H11C 109.5
H11B C11 H11C 109.5
O4 C12 O3 122.4(2)
O4 C12 C2 122.7(2)
O3 C12 C2 114.9(2)
C19 O5 C20 121.23(16)
C24 O7 H7 109.5
C19 N2 C18 121.92(17)
C19 N2 H2A 118.2(14)
C18 N2 H2A 119.8(14)
C18 C13 C14 110.31(16)
C18 C13 H13A 109.6
C14 C13 H13A 109.6
C18 C13 H13B 109.6
C14 C13 H13B 109.6
H13A C13 H13B 108.1
C24 C14 C15 112.45(18)
C24 C14 C13 111.16(16)
C15 C14 C13 111.45(17)
C24 C14 H14 107.2
C15 C14 H14 107.2
C13 C14 H14 107.2
C14 C15 C16 110.42(18)
C14 C15 H15A 109.6
C16 C15 H15A 109.6
C14 C15 H15B 109.6
C16 C15 H15B 109.6
H15A C15 H15B 108.1
C17 C16 C15 111.92(18)
C17 C16 H16A 109.2
C15 C16 H16A 109.2
C17 C16 H16B 109.2
C15 C16 H16B 109.2
H16A C16 H16B 107.9
C18 C17 C16 111.07(18)
C18 C17 H17A 109.4
C16 C17 H17A 109.4
C18 C17 H17B 109.4
C16 C17 H17B 109.4
H17A C17 H17B 108.0
N2 C18 C17 112.74(18)
N2 C18 C13 110.10(16)
C17 C18 C13 111.08(17)
N2 C18 H18 107.6
C17 C18 H18 107.6
C13 C18 H18 107.6
O6 C19 N2 124.8(2)
O6 C19 O5 125.00(19)
N2 C19 O5 110.16(18)
O5 C20 C23 110.03(18)
O5 C20 C21 110.79(19)
C23 C20 C21 112.6(2)
O5 C20 C22 102.20(18)
C23 C20 C22 110.8(2)
C21 C20 C22 109.9(2)
C20 C21 H21A 109.5
C20 C21 H21B 109.5
H21A C21 H21B 109.5
C20 C21 H21C 109.5
H21A C21 H21C 109.5
H21B C21 H21C 109.5
C20 C22 H22A 109.5
C20 C22 H22B 109.5
H22A C22 H22B 109.5
C20 C22 H22C 109.5
H22A C22 H22C 109.5
H22B C22 H22C 109.5
C20 C23 H23A 109.5
C20 C23 H23B 109.5
H23A C23 H23B 109.5
C20 C23 H23C 109.5
H23A C23 H23C 109.5
H23B C23 H23C 109.5
O8 C24 O7 123.0(2)
O8 C24 C14 122.6(2)
O7 C24 C14 114.4(2)

loop_
_geom_bond_atom_site_label_1
_geom_bond_atom_site_label_2
_geom_bond_distance
O1 C7 1.350(2)
O1 C8 1.468(2)
O2 C7 1.212(2)
O3 C12 1.276(3)
O3 H3 0.8200
O4 C12 1.220(2)
N1 C7 1.332(3)
N1 C6 1.461(3)
N1 H1A 0.856(9)
C1 C6 1.522(3)
C1 C2 1.538(3)
C1 H1C 0.9700
C1 H1B 0.9700
C2 C12 1.507(3)
C2 C3 1.521(3)
C2 H2 0.9800
C3 C4 1.517(3)
C3 H3A 0.9700
C3 H3B 0.9700
C4 C5 1.524(3)
C4 H4A 0.9700
C4 H4B 0.9700
C5 C6 1.515(3)
C5 H5A 0.9700
C5 H5B 0.9700
C6 H6 0.9800
C8 C11 1.490(3)
C8 C9 1.496(3)
C8 C10 1.509(3)
C9 H9A 0.9600
C9 H9B 0.9600
C9 H9C 0.9600
C10 H10A 0.9600
C10 H10B 0.9600
C10 H10C 0.9600
C11 H11A 0.9600
C11 H11B 0.9600
C11 H11C 0.9600
O5 C19 1.349(2)
O5 C20 1.468(2)
O6 C19 1.210(2)
O7 C24 1.288(3)
O7 H7 0.8200
O8 C24 1.217(2)
N2 C19 1.334(3)
N2 C18 1.457(3)
N2 H2A 0.854(9)
C13 C18 1.519(3)
C13 C14 1.538(3)
C13 H13A 0.9700
C13 H13B 0.9700
C14 C24 1.510(3)
C14 C15 1.525(3)
C14 H14 0.9800
C15 C16 1.526(3)
C15 H15A 0.9700
C15 H15B 0.9700
C16 C17 1.522(3)
C16 H16A 0.9700
C16 H16B 0.9700
C17 C18 1.513(3)
C17 H17A 0.9700
C17 H17B 0.9700
C18 H18 0.9800
C20 C23 1.489(3)
C20 C21 1.503(3)
C20 C22 1.515(3)
C21 H21A 0.9600
C21 H21B 0.9600
C21 H21C 0.9600
C22 H22A 0.9600
C22 H22B 0.9600
C22 H22C 0.9600
C23 H23A 0.9600
C23 H23B 0.9600
C23 H23C 0.9600

loop_
_geom_hbond_atom_site_label_D
_geom_hbond_atom_site_label_H
_geom_hbond_atom_site_label_A
_geom_hbond_site_symmetry_A
_geom_hbond_distance_DH
_geom_hbond_distance_HA
_geom_hbond_distance_DA
_geom_hbond_angle_DHA
_geom_hbond_publ_flag
N1 H1A O6 . 0.856(9) 2.163(10) 3.009(2) 169(2) yes
N2 H2A O2 1_545 0.854(9) 2.180(11) 3.013(2) 164.9(19) yes
O3 H3 O4 2_666 0.82 1.86 2.672(2) 171.5 yes
O7 H7 O8 2_656 0.82 1.84 2.656(2) 170.9 yes

loop_
_geom_torsion_atom_site_label_1
_geom_torsion_atom_site_label_2
_geom_torsion_atom_site_label_3
_geom_torsion_atom_site_label_4
_geom_torsion
C6 C1 C2 C12 -177.75(18)
C6 C1 C2 C3 57.1(2)
C12 C2 C3 C4 -179.43(18)
C1 C2 C3 C4 -55.7(2)
C2 C3 C4 C5 55.1(3)
C3 C4 C5 C6 -55.6(3)
C7 N1 C6 C5 95.8(3)
C7 N1 C6 C1 -140.0(2)
C4 C5 C6 N1 -179.42(18)
C4 C5 C6 C1 56.6(2)
C2 C1 C6 N1 177.30(18)
C2 C1 C6 C5 -57.4(2)
C6 N1 C7 O2 3.7(4)
C6 N1 C7 O1 -176.82(19)
C8 O1 C7 O2 6.9(3)
C8 O1 C7 N1 -172.59(19)
C7 O1 C8 C11 61.5(3)
C7 O1 C8 C9 -63.5(3)
C7 O1 C8 C10 179.4(2)
C3 C2 C12 O4 23.3(3)
C1 C2 C12 O4 -100.9(3)
C3 C2 C12 O3 -156.4(2)
C1 C2 C12 O3 79.5(3)
C18 C13 C14 C24 177.21(18)
C18 C13 C14 C15 -56.5(2)
C24 C14 C15 C16 -179.33(18)
C13 C14 C15 C16 55.1(2)
C14 C15 C16 C17 -54.7(3)
C15 C16 C17 C18 55.7(3)
C19 N2 C18 C17 -91.8(3)
C19 N2 C18 C13 143.5(2)
C16 C17 C18 N2 179.19(17)
C16 C17 C18 C13 -56.7(2)
C14 C13 C18 N2 -177.45(17)
C14 C13 C18 C17 56.9(2)
C18 N2 C19 O6 -1.7(4)
C18 N2 C19 O5 178.42(19)
C20 O5 C19 O6 -6.7(3)
C20 O5 C19 N2 173.15(19)
C19 O5 C20 C23 -60.9(3)
C19 O5 C20 C21 64.3(3)
C19 O5 C20 C22 -178.6(2)
C15 C14 C24 O8 -3.1(3)
C13 C14 C24 O8 122.6(2)
C15 C14 C24 O7 176.5(2)
C13 C14 C24 O7 -57.8(3)

loop_
_cod_related_entry_id
_cod_related_entry_database
_cod_related_entry_code
1 ChemSpider 3620706
